data_2239009
loop_
_publ_author_name
'Moreno-Fuquen, Rodolfo'
'Grande, Carlos'
'Advincula, Rigoberto C.'
'Tenorio, Juan C.'
'Ellena, Javier'

_publ_section_title
;
 2,2'-(1,4-Phenylene)bis(propane-2,2-diyl) bis(benzodithioate)
;
_journal_coeditor_code KJ2235
_journal_issue 2
_journal_name_full 'Acta Crystallographica Section E'
_journal_page_first o117
_journal_paper_doi 10.1107/S160053681303465X
_journal_volume 70
_journal_year 2014
_chemical_formula_iupac 'C26 H26 S4'
_chemical_formula_moiety 'C26 H26 S4'
_chemical_formula_sum 'C26 H26 S4'
_chemical_formula_weight 466.75
_chemical_name_systematic
;
2,2'-(1,4-Phenylene)bis(propane-2,2-diyl) bis(benzodithioate)
;
_space_group_IT_number 14
_symmetry_cell_setting monoclinic
_symmetry_space_group_name_Hall '-P 2ybc'
_symmetry_space_group_name_H-M 'P 1 21/c 1'
_atom_sites_solution_hydrogens geom
_atom_sites_solution_primary direct
_atom_sites_solution_secondary difmap
_audit_creation_method SHELXL-97
_cell_angle_alpha 90.00
_cell_angle_beta 107.626(4)
_cell_angle_gamma 90.00
_cell_formula_units_Z 2
_cell_length_a 8.6981(6)
_cell_length_b 11.7074(7)
_cell_length_c 12.5612(6)
_cell_measurement_reflns_used 4051
_cell_measurement_temperature 295
_cell_volume 1219.08(13)
_computing_cell_refinement 'SCALEPACK (Otwinowski & Minor, 1997)'
_computing_data_collection 'COLLECT (Hooft, 2004)'
_computing_data_reduction 'DENZO and SCALEPACK (Otwinowski & Minor, 1997)'
_computing_molecular_graphics 'ORTEP-3 for Windows (Farrugia, 2012) and Mercury (Macrae <i>et al.</i>, 2006)'
_computing_publication_material 'WinGX (Farrugia, 2012)'
_computing_structure_refinement 'SHELXL97 (Sheldrick, 2008)'
_computing_structure_solution 'SHELXS97 (Sheldrick, 2008)'
_diffrn_ambient_temperature 295
_diffrn_measured_fraction_theta_full 0.997
_diffrn_measured_fraction_theta_max 0.997
_diffrn_measurement_device '95mm CCD camera on \k-goniostat'
_diffrn_measurement_device_type 'Bruker--Nonius KappaCCD'
_diffrn_measurement_method 'CCD rotation images, thick slices'
_diffrn_radiation_monochromator graphite
_diffrn_radiation_source 'fine-focus sealed tube'
_diffrn_radiation_type MoK\a
_diffrn_radiation_wavelength 0.71073
_diffrn_reflns_av_R_equivalents 0.0205
_diffrn_reflns_av_sigmaI/netI 0.0268
_diffrn_reflns_limit_h_max 10
_diffrn_reflns_limit_h_min -10
_diffrn_reflns_limit_k_max 13
_diffrn_reflns_limit_k_min -12
_diffrn_reflns_limit_l_max 14
_diffrn_reflns_limit_l_min -14
_diffrn_reflns_number 4051
_diffrn_reflns_theta_full 25.08
_diffrn_reflns_theta_max 25.08
_diffrn_reflns_theta_min 3.01
_diffrn_standards_decay_% 0
_diffrn_standards_interval_time 0
_diffrn_standards_number 0
_exptl_absorpt_coefficient_mu 0.397
_exptl_absorpt_correction_T_max 0.9392
_exptl_absorpt_correction_T_min 0.8741
_exptl_absorpt_correction_type multi-scan
_exptl_absorpt_process_details '(SADABS; Sheldrick, 2002)'
_exptl_crystal_colour pink
_exptl_crystal_density_diffrn 1.272
_exptl_crystal_density_method 'not measured'
_exptl_crystal_description block
_exptl_crystal_F_000 492
_exptl_crystal_size_max 0.41
_exptl_crystal_size_mid 0.29
_exptl_crystal_size_min 0.16
_refine_diff_density_max 0.194
_refine_diff_density_min -0.219
_refine_ls_extinction_method none
_refine_ls_goodness_of_fit_ref 1.033
_refine_ls_hydrogen_treatment constr
_refine_ls_matrix_type full
_refine_ls_number_parameters 136
_refine_ls_number_reflns 2160
_refine_ls_number_restraints 0
_refine_ls_restrained_S_all 1.033
_refine_ls_R_factor_all 0.0428
_refine_ls_R_factor_gt 0.0324
_refine_ls_shift/su_max 0.000
_refine_ls_shift/su_mean 0.000
_refine_ls_structure_factor_coef Fsqd
_refine_ls_weighting_details 'calc w=1/[\s^2^(Fo^2^)+(0.0431P)^2^+0.3633P] where P=(Fo^2^+2Fc^2^)/3'
_refine_ls_weighting_scheme calc
_refine_ls_wR_factor_gt 0.0846
_refine_ls_wR_factor_ref 0.0911
_reflns_number_gt 1775
_reflns_number_total 2160
_reflns_threshold_expression I>2\s(I)
_cod_data_source_file kj2235sup1.cif
_cod_data_source_block I
_cod_original_sg_symbol_H-M 'P 21/c'
_cod_database_code 2239009
_cod_database_fobs_code 2239009

loop_
_symmetry_equiv_pos_as_xyz
'x, y, z'
'-x, y+1/2, -z+1/2'
'-x, -y, -z'
'x, -y-1/2, z-1/2'

loop_
_atom_site_type_symbol
_atom_site_label
_atom_site_fract_x
_atom_site_fract_y
_atom_site_fract_z
_atom_site_U_iso_or_equiv
_atom_site_adp_type
_atom_site_calc_flag
_atom_site_refinement_flags
_atom_site_occupancy
_atom_site_symmetry_multiplicity
S S1 0.50091(6) 0.16376(4) 0.06933(4) 0.04958(17) Uani d . 1 1
S S2 0.75578(8) 0.23202(6) -0.03441(5) 0.0685(2) Uani d . 1 1
C C1 0.9423(3) 0.0464(2) 0.13247(19) 0.0610(6) Uani d . 1 1
H H1 0.9617 0.0565 0.0642 0.073 Uiso calc R 1 1
C C2 1.0454(3) -0.0191(2) 0.2131(2) 0.0754(7) Uani d . 1 1
H H2 1.1332 -0.0541 0.1990 0.090 Uiso calc R 1 1
C C3 1.0198(3) -0.0335(2) 0.3155(2) 0.0754(7) Uani d . 1 1
H H3 1.0904 -0.0778 0.3704 0.091 Uiso calc R 1 1
C C4 0.8906(3) 0.0175(2) 0.33591(18) 0.0644(6) Uani d . 1 1
H H4 0.8736 0.0081 0.4050 0.077 Uiso calc R 1 1
C C5 0.7852(3) 0.08278(17) 0.25504(16) 0.0526(5) Uani d . 1 1
H H5 0.6975 0.1171 0.2699 0.063 Uiso calc R 1 1
C C6 0.8086(2) 0.09805(15) 0.15112(16) 0.0456(4) Uani d . 1 1
C C7 0.6960(2) 0.16592(15) 0.06088(16) 0.0462(5) Uani d . 1 1
C C8 0.3740(2) 0.26543(15) -0.03377(16) 0.0462(4) Uani d . 1 1
C C9 0.3421(3) 0.21941(19) -0.15129(18) 0.0668(6) Uani d . 1 1
H H9A 0.2986 0.1436 -0.1554 0.100 Uiso calc R 1 1
H H9B 0.4413 0.2174 -0.1699 0.100 Uiso calc R 1 1
H H9C 0.2663 0.2681 -0.2030 0.100 Uiso calc R 1 1
C C10 0.2164(3) 0.26165(19) -0.0017(2) 0.0628(6) Uani d . 1 1
H H10A 0.2361 0.2906 0.0727 0.094 Uiso calc R 1 1
H H10B 0.1789 0.1842 -0.0050 0.094 Uiso calc R 1 1
H H10C 0.1360 0.3078 -0.0529 0.094 Uiso calc R 1 1
C C11 0.4441(2) 0.38607(15) -0.01603(14) 0.0388(4) Uani d . 1 1
C C12 0.4914(2) 0.43533(16) 0.08868(15) 0.0446(4) Uani d . 1 1
H H12 0.4861 0.3926 0.1499 0.054 Uiso calc R 1 1
C C13 0.4535(2) 0.45299(16) -0.10490(15) 0.0439(4) Uani d . 1 1
H H13 0.4222 0.4225 -0.1766 0.053 Uiso calc R 1 1

loop_
_atom_site_aniso_label
_atom_site_aniso_U_11
_atom_site_aniso_U_22
_atom_site_aniso_U_33
_atom_site_aniso_U_12
_atom_site_aniso_U_13
_atom_site_aniso_U_23
S1 0.0527(3) 0.0368(3) 0.0662(3) 0.0003(2) 0.0284(2) 0.0081(2)
S2 0.0734(4) 0.0679(4) 0.0797(4) 0.0051(3) 0.0461(3) 0.0187(3)
C1 0.0580(13) 0.0617(13) 0.0683(13) 0.0053(11) 0.0264(11) -0.0067(11)
C2 0.0560(14) 0.0766(17) 0.0882(18) 0.0152(12) 0.0138(13) -0.0131(14)
C3 0.0697(16) 0.0678(16) 0.0714(16) 0.0058(13) -0.0046(13) -0.0023(13)
C4 0.0687(15) 0.0667(14) 0.0507(12) -0.0063(12) 0.0077(11) -0.0045(11)
C5 0.0566(12) 0.0493(11) 0.0532(11) -0.0037(9) 0.0186(10) -0.0082(9)
C6 0.0502(10) 0.0342(9) 0.0551(11) -0.0045(8) 0.0200(9) -0.0074(8)
C7 0.0551(11) 0.0340(9) 0.0564(11) -0.0011(8) 0.0270(9) -0.0042(8)
C8 0.0493(11) 0.0349(9) 0.0540(11) -0.0059(8) 0.0150(9) -0.0007(8)
C9 0.0871(17) 0.0466(12) 0.0601(13) -0.0201(12) 0.0124(12) -0.0129(10)
C10 0.0485(12) 0.0508(12) 0.0889(16) -0.0078(9) 0.0207(12) 0.0033(11)
C11 0.0379(9) 0.0333(9) 0.0461(10) -0.0006(7) 0.0140(8) -0.0014(8)
C12 0.0551(11) 0.0391(10) 0.0414(10) -0.0035(9) 0.0171(8) 0.0040(8)
C13 0.0524(11) 0.0396(10) 0.0391(9) -0.0037(8) 0.0129(8) -0.0040(8)

loop_
_atom_type_symbol
_atom_type_description
_atom_type_scat_dispersion_real
_atom_type_scat_dispersion_imag
_atom_type_scat_source
C C 0.0033 0.0016 'International Tables Vol C Tables 4.2.6.8 and 6.1.1.4'
H H 0.0000 0.0000 'International Tables Vol C Tables 4.2.6.8 and 6.1.1.4'
S S 0.1246 0.1234 'International Tables Vol C Tables 4.2.6.8 and 6.1.1.4'

loop_
_geom_angle_atom_site_label_1
_geom_angle_atom_site_label_2
_geom_angle_atom_site_label_3
_geom_angle_site_symmetry_1
_geom_angle_site_symmetry_3
_geom_angle
C7 S1 C8 . . 109.55(9)
C2 C1 C6 . . 120.9(2)
C2 C1 H1 . . 119.6
C6 C1 H1 . . 119.6
C1 C2 C3 . . 120.3(2)
C1 C2 H2 . . 119.9
C3 C2 H2 . . 119.9
C4 C3 C2 . . 119.8(2)
C4 C3 H3 . . 120.1
C2 C3 H3 . . 120.1
C3 C4 C5 . . 120.5(2)
C3 C4 H4 . . 119.8
C5 C4 H4 . . 119.8
C4 C5 C6 . . 120.7(2)
C4 C5 H5 . . 119.7
C6 C5 H5 . . 119.7
C5 C6 C1 . . 117.94(19)
C5 C6 C7 . . 122.36(17)
C1 C6 C7 . . 119.70(18)
C6 C7 S2 . . 121.99(14)
C6 C7 S1 . . 112.15(13)
S2 C7 S1 . . 125.85(13)
C9 C8 C11 . . 114.68(16)
C9 C8 C10 . . 109.22(18)
C11 C8 C10 . . 109.63(16)
C9 C8 S1 . . 110.25(14)
C11 C8 S1 . . 111.34(13)
C10 C8 S1 . . 100.81(13)
C8 C9 H9A . . 109.5
C8 C9 H9B . . 109.5
H9A C9 H9B . . 109.5
C8 C9 H9C . . 109.5
H9A C9 H9C . . 109.5
H9B C9 H9C . . 109.5
C8 C10 H10A . . 109.5
C8 C10 H10B . . 109.5
H10A C10 H10B . . 109.5
C8 C10 H10C . . 109.5
H10A C10 H10C . . 109.5
H10B C10 H10C . . 109.5
C12 C11 C13 . . 117.27(16)
C12 C11 C8 . . 121.06(16)
C13 C11 C8 . . 121.55(16)
C11 C12 C13 . 3_665 121.62(16)
C11 C12 H12 . . 119.2
C13 C12 H12 3_665 . 119.2
C11 C13 C12 . 3_665 121.12(17)
C11 C13 H13 . . 119.4
C12 C13 H13 3_665 . 119.4

loop_
_geom_bond_atom_site_label_1
_geom_bond_atom_site_label_2
_geom_bond_site_symmetry_2
_geom_bond_distance
S1 C7 . 1.7325(19)
S1 C8 . 1.857(2)
S2 C7 . 1.6366(19)
C1 C2 . 1.367(3)
C1 C6 . 1.393(3)
C1 H1 . 0.9300
C2 C3 . 1.380(4)
C2 H2 . 0.9300
C3 C4 . 1.364(3)
C3 H3 . 0.9300
C4 C5 . 1.376(3)
C4 H4 . 0.9300
C5 C6 . 1.392(3)
C5 H5 . 0.9300
C6 C7 . 1.484(3)
C8 C9 . 1.516(3)
C8 C11 . 1.528(2)
C8 C10 . 1.541(3)
C9 H9A . 0.9600
C9 H9B . 0.9600
C9 H9C . 0.9600
C10 H10A . 0.9600
C10 H10B . 0.9600
C10 H10C . 0.9600
C11 C12 . 1.380(2)
C11 C13 . 1.386(2)
C12 C13 3_665 1.386(3)
C12 H12 . 0.9300
C13 C12 3_665 1.386(3)
C13 H13 . 0.9300

loop_
_geom_hbond_atom_site_label_D
_geom_hbond_atom_site_label_H
_geom_hbond_atom_site_label_A
_geom_hbond_site_symmetry_A
_geom_hbond_distance_DH
_geom_hbond_distance_HA
_geom_hbond_distance_DA
_geom_hbond_angle_DHA
C5 H5 S2 4_566 0.93 2.94 3.489(2) 119

loop_
_geom_torsion_atom_site_label_1
_geom_torsion_atom_site_label_2
_geom_torsion_atom_site_label_3
_geom_torsion_atom_site_label_4
_geom_torsion_site_symmetry_4
_geom_torsion
C6 C1 C2 C3 . -1.1(4)
C1 C2 C3 C4 . 0.3(4)
C2 C3 C4 C5 . 0.3(4)
C3 C4 C5 C6 . -0.1(3)
C4 C5 C6 C1 . -0.7(3)
C4 C5 C6 C7 . 178.79(18)
C2 C1 C6 C5 . 1.2(3)
C2 C1 C6 C7 . -178.2(2)
C5 C6 C7 S2 . 151.88(16)
C1 C6 C7 S2 . -28.7(3)
C5 C6 C7 S1 . -28.9(2)
C1 C6 C7 S1 . 150.59(16)
C8 S1 C7 C6 . 172.46(12)
C8 S1 C7 S2 . -8.33(16)
C7 S1 C8 C9 . 71.76(16)
C7 S1 C8 C11 . -56.71(15)
C7 S1 C8 C10 . -172.92(13)
C9 C8 C11 C12 . -174.69(18)
C10 C8 C11 C12 . 62.0(2)
S1 C8 C11 C12 . -48.6(2)
C9 C8 C11 C13 . 9.4(3)
C10 C8 C11 C13 . -113.8(2)
S1 C8 C11 C13 . 135.50(16)
C13 C11 C12 C13 3_665 -0.2(3)
C8 C11 C12 C13 3_665 -176.23(17)
C12 C11 C13 C12 3_665 0.2(3)
C8 C11 C13 C12 3_665 176.21(17)
